data_2232614
loop_
_publ_author_name
'Yuan, Yong-Liang'
'Bai, Su-Ping'
'Liang, Hui-Juan'
'Ye, Dan-Dan'

_publ_section_title
;
 3\b,11\a-Dihydroxy-12-ursen-3-yl palmitate
;
_journal_coeditor_code BX2380
_journal_issue 12
_journal_name_full 'Acta Crystallographica Section E'
_journal_page_first o3355
_journal_paper_doi 10.1107/S1600536811047106
_journal_volume 67
_journal_year 2011
_chemical_formula_iupac 'C46 H80 O3'
_chemical_formula_moiety 'C46 H80 O3'
_chemical_formula_sum 'C46 H80 O3'
_chemical_formula_weight 681.10
_chemical_name_systematic
;
3\b,11\a-Dihydroxy-12-ursen-3-yl palmitate
;
_space_group_IT_number 4
_symmetry_cell_setting monoclinic
_symmetry_space_group_name_Hall 'P 2yb'
_symmetry_space_group_name_H-M 'P 1 21 1'
_atom_sites_solution_hydrogens geom
_atom_sites_solution_primary direct
_atom_sites_solution_secondary difmap
_audit_creation_method SHELXL-97
_cell_angle_alpha 90.00
_cell_angle_beta 98.925(3)
_cell_angle_gamma 90.00
_cell_formula_units_Z 2
_cell_length_a 11.389(2)
_cell_length_b 15.714(3)
_cell_length_c 11.766(2)
_cell_measurement_reflns_used 7345
_cell_measurement_temperature 93(2)
_cell_measurement_theta_max 27.4756
_cell_measurement_theta_min 3.0024
_cell_volume 2080.2(6)
_computing_cell_refinement 'CrystalClear (Rigaku, 2008)'
_computing_data_collection 'CrystalClear (Rigaku, 2008)'
_computing_data_reduction 'CrystalClear (Rigaku, 2008)'
_computing_molecular_graphics 'SHELXTL (Sheldrick, 2008) and PLATON (Spek, 2009)'
_computing_publication_material 'SHELXTL (Sheldrick, 2008)'
_computing_structure_refinement 'SHELXL97 (Sheldrick, 2008)'
_computing_structure_solution 'SHELXS97 (Sheldrick, 2008)'
_diffrn_ambient_temperature 93(2)
_diffrn_detector_area_resol_mean 28.5714
_diffrn_measured_fraction_theta_full 0.976
_diffrn_measured_fraction_theta_max 0.976
_diffrn_measurement_device_type 'Rigaku AFC10/Saturn724+'
_diffrn_measurement_method 'phi and omega scans'
_diffrn_radiation_monochromator graphite
_diffrn_radiation_source 'Rotating Anode'
_diffrn_radiation_type MoK\a
_diffrn_radiation_wavelength 0.71073
_diffrn_reflns_av_R_equivalents 0.0316
_diffrn_reflns_av_sigmaI/netI 0.0309
_diffrn_reflns_limit_h_max 14
_diffrn_reflns_limit_h_min -14
_diffrn_reflns_limit_k_max 20
_diffrn_reflns_limit_k_min -20
_diffrn_reflns_limit_l_max 14
_diffrn_reflns_limit_l_min -14
_diffrn_reflns_number 16995
_diffrn_reflns_theta_full 27.47
_diffrn_reflns_theta_max 27.47
_diffrn_reflns_theta_min 3.13
_diffrn_standards_decay_% 0
_diffrn_standards_interval_count 0
_diffrn_standards_interval_time 0
_diffrn_standards_number 0
_exptl_absorpt_coefficient_mu 0.065
_exptl_absorpt_correction_type none
_exptl_crystal_colour Colourless
_exptl_crystal_density_diffrn 1.087
_exptl_crystal_density_method 'not measured'
_exptl_crystal_description Block
_exptl_crystal_F_000 760
_exptl_crystal_size_max 0.60
_exptl_crystal_size_mid 0.50
_exptl_crystal_size_min 0.30
_refine_diff_density_max 0.219
_refine_diff_density_min -0.147
_refine_ls_extinction_method none
_refine_ls_goodness_of_fit_ref 1.003
_refine_ls_hydrogen_treatment mixed
_refine_ls_matrix_type full
_refine_ls_number_parameters 455
_refine_ls_number_reflns 4832
_refine_ls_number_restraints 1
_refine_ls_restrained_S_all 1.003
_refine_ls_R_factor_all 0.0468
_refine_ls_R_factor_gt 0.0429
_refine_ls_shift/su_max 0.000
_refine_ls_shift/su_mean 0.000
_refine_ls_structure_factor_coef Fsqd
_refine_ls_weighting_details 'calc w=1/[\s^2^(Fo^2^)+(0.0286P)^2^+0.8600P] where P=(Fo^2^+2Fc^2^)/3'
_refine_ls_weighting_scheme calc
_refine_ls_wR_factor_gt 0.0962
_refine_ls_wR_factor_ref 0.0979
_reflns_number_gt 4397
_reflns_number_total 4832
_reflns_threshold_expression I>2sigma(I)
_cod_data_source_file bx2380.cif
_cod_data_source_block I
_cod_original_cell_volume 2080.3(7)
_cod_original_sg_symbol_H-M 'P 21'
_cod_database_code 2232614
_cod_database_fobs_code 2232614

loop_
_symmetry_equiv_pos_as_xyz
'x, y, z'
'-x, y+1/2, -z'

loop_
_atom_site_type_symbol
_atom_site_label
_atom_site_fract_x
_atom_site_fract_y
_atom_site_fract_z
_atom_site_U_iso_or_equiv
_atom_site_adp_type
_atom_site_calc_flag
_atom_site_refinement_flags
_atom_site_occupancy
_atom_site_symmetry_multiplicity
O O1 0.7358(2) 0.09757(13) 0.56526(16) 0.0423(5) Uani d . 1 1
O O2 0.66023(16) 0.51467(12) 0.64282(16) 0.0373(4) Uani d . 1 1
O O3 0.48079(18) 0.51257(14) 0.53336(17) 0.0469(5) Uani d . 1 1
C C1 0.7086(2) 0.27759(15) 0.6092(2) 0.0282(5) Uani d . 1 1
H H1A 0.7494 0.2468 0.5531 0.034 Uiso calc R 1 1
H H1B 0.6248 0.2584 0.5980 0.034 Uiso calc R 1 1
C C2 0.7121(2) 0.37373(16) 0.5849(2) 0.0321(6) Uani d . 1 1
H H2A 0.7958 0.3925 0.5903 0.039 Uiso calc R 1 1
H H2B 0.6716 0.3853 0.5057 0.039 Uiso calc R 1 1
C C3 0.6522(2) 0.42345(17) 0.6692(2) 0.0328(6) Uani d . 1 1
H H3 0.5664 0.4069 0.6590 0.039 Uiso calc R 1 1
C C4 0.7061(2) 0.41063(16) 0.7958(2) 0.0302(5) Uani d . 1 1
C C5 0.7115(2) 0.31251(16) 0.8183(2) 0.0263(5) Uani d . 1 1
H H5 0.6264 0.2944 0.8085 0.032 Uiso calc R 1 1
C C6 0.7608(2) 0.28945(16) 0.9424(2) 0.0298(5) Uani d . 1 1
H H6A 0.7300 0.3299 0.9952 0.036 Uiso calc R 1 1
H H6B 0.8485 0.2940 0.9545 0.036 Uiso calc R 1 1
C C7 0.7248(2) 0.19890(16) 0.9696(2) 0.0286(5) Uani d . 1 1
H H7A 0.6374 0.1967 0.9651 0.034 Uiso calc R 1 1
H H7B 0.7605 0.1850 1.0496 0.034 Uiso calc R 1 1
C C8 0.76315(19) 0.13074(16) 0.8885(2) 0.0245(5) Uani d . 1 1
C C9 0.73602(19) 0.15932(16) 0.76015(19) 0.0238(5) Uani d . 1 1
H H9 0.6476 0.1558 0.7394 0.029 Uiso calc R 1 1
C C10 0.7685(2) 0.25440(16) 0.7329(2) 0.0253(5) Uani d . 1 1
C C11 0.7853(2) 0.09126(17) 0.6844(2) 0.0288(5) Uani d . 1 1
H H11 0.8727 0.1016 0.6903 0.035 Uiso calc R 1 1
C C12 0.7700(2) 0.00159(16) 0.7251(2) 0.0274(5) Uani d . 1 1
H H12 0.7920 -0.0427 0.6775 0.033 Uiso calc R 1 1
C C13 0.72899(19) -0.02268(15) 0.8202(2) 0.0241(5) Uani d . 1 1
C C14 0.6930(2) 0.04465(16) 0.9029(2) 0.0251(5) Uani d . 1 1
C C15 0.7157(2) 0.01434(17) 1.0297(2) 0.0307(5) Uani d . 1 1
H H15A 0.7993 0.0270 1.0626 0.037 Uiso calc R 1 1
H H15B 0.6641 0.0473 1.0740 0.037 Uiso calc R 1 1
C C16 0.6926(2) -0.08099(17) 1.0454(2) 0.0318(5) Uani d . 1 1
H H16A 0.6064 -0.0922 1.0249 0.038 Uiso calc R 1 1
H H16B 0.7164 -0.0962 1.1273 0.038 Uiso calc R 1 1
C C17 0.7605(2) -0.13792(17) 0.9712(2) 0.0293(5) Uani d . 1 1
C C18 0.7145(2) -0.11755(16) 0.8435(2) 0.0268(5) Uani d . 1 1
H H18 0.7681 -0.1483 0.7976 0.032 Uiso calc R 1 1
C C19 0.5867(2) -0.15270(16) 0.8029(2) 0.0288(5) Uani d . 1 1
H H19 0.5315 -0.1230 0.8482 0.035 Uiso calc R 1 1
C C20 0.5810(2) -0.24905(17) 0.8281(2) 0.0320(5) Uani d . 1 1
H H20 0.6385 -0.2786 0.7854 0.038 Uiso calc R 1 1
C C21 0.6193(2) -0.26572(17) 0.9567(2) 0.0350(6) Uani d . 1 1
H H21A 0.5630 -0.2375 1.0008 0.042 Uiso calc R 1 1
H H21B 0.6170 -0.3276 0.9717 0.042 Uiso calc R 1 1
C C22 0.7438(2) -0.23238(18) 0.9970(2) 0.0351(6) Uani d . 1 1
H H22A 0.8006 -0.2661 0.9596 0.042 Uiso calc R 1 1
H H22B 0.7638 -0.2414 1.0810 0.042 Uiso calc R 1 1
C C23 0.8264(2) 0.45627(17) 0.8259(2) 0.0326(6) Uani d . 1 1
H H23A 0.8791 0.4389 0.7716 0.039 Uiso calc R 1 1
H H23B 0.8628 0.4410 0.9042 0.039 Uiso calc R 1 1
H H23C 0.8142 0.5180 0.8209 0.039 Uiso calc R 1 1
C C24 0.6193(2) 0.45184(18) 0.8686(3) 0.0413(7) Uani d . 1 1
H H24A 0.6090 0.5122 0.8485 0.050 Uiso calc R 1 1
H H24B 0.6516 0.4465 0.9505 0.050 Uiso calc R 1 1
H H24C 0.5422 0.4229 0.8531 0.050 Uiso calc R 1 1
C C25 0.9039(2) 0.26877(17) 0.7378(2) 0.0289(5) Uani d . 1 1
H H25A 0.9380 0.2211 0.7003 0.035 Uiso calc R 1 1
H H25B 0.9420 0.2725 0.8182 0.035 Uiso calc R 1 1
H H25C 0.9172 0.3218 0.6979 0.035 Uiso calc R 1 1
C C26 0.8995(2) 0.11656(17) 0.9255(2) 0.0294(5) Uani d . 1 1
H H26A 0.9419 0.1698 0.9165 0.035 Uiso calc R 1 1
H H26B 0.9271 0.0725 0.8770 0.035 Uiso calc R 1 1
H H26C 0.9150 0.0985 1.0062 0.035 Uiso calc R 1 1
C C27 0.5556(2) 0.05609(17) 0.8704(2) 0.0296(5) Uani d . 1 1
H H27A 0.5349 0.0629 0.7869 0.036 Uiso calc R 1 1
H H27B 0.5304 0.1067 0.9090 0.036 Uiso calc R 1 1
H H27C 0.5152 0.0058 0.8949 0.036 Uiso calc R 1 1
C C28 0.8948(2) -0.11911(19) 0.9984(2) 0.0394(6) Uani d . 1 1
H H28A 0.9383 -0.1596 0.9570 0.047 Uiso calc R 1 1
H H28B 0.9215 -0.1248 1.0813 0.047 Uiso calc R 1 1
H H28C 0.9101 -0.0610 0.9741 0.047 Uiso calc R 1 1
C C29 0.5451(3) -0.13413(19) 0.6761(2) 0.0426(7) Uani d . 1 1
H H29A 0.5984 -0.1620 0.6298 0.051 Uiso calc R 1 1
H H29B 0.5458 -0.0725 0.6631 0.051 Uiso calc R 1 1
H H29C 0.4642 -0.1559 0.6537 0.051 Uiso calc R 1 1
C C30 0.4576(2) -0.28749(19) 0.7892(2) 0.0398(6) Uani d . 1 1
H H30A 0.4577 -0.3473 0.8127 0.048 Uiso calc R 1 1
H H30B 0.4379 -0.2836 0.7053 0.048 Uiso calc R 1 1
H H30C 0.3985 -0.2561 0.8248 0.048 Uiso calc R 1 1
C C1' 0.5716(2) 0.54980(18) 0.5713(2) 0.0350(6) Uani d . 1 1
C C2' 0.5993(3) 0.64035(18) 0.5409(2) 0.0390(6) Uani d . 1 1
H H2'1 0.5272 0.6759 0.5379 0.047 Uiso calc R 1 1
H H2'2 0.6615 0.6639 0.6007 0.047 Uiso calc R 1 1
C C3' 0.6418(3) 0.6424(2) 0.4257(3) 0.0492(8) Uani d . 1 1
H H3'1 0.5834 0.6122 0.3687 0.059 Uiso calc R 1 1
H H3'2 0.7181 0.6113 0.4320 0.059 Uiso calc R 1 1
C C4' 0.6596(3) 0.7331(2) 0.3812(3) 0.0549(9) Uani d . 1 1
H H4'1 0.6651 0.7296 0.2982 0.066 Uiso calc R 1 1
H H4'2 0.5883 0.7672 0.3891 0.066 Uiso calc R 1 1
C C5' 0.7677(3) 0.77948(19) 0.4411(2) 0.0403(6) Uani d . 1 1
H H5'1 0.8392 0.7444 0.4376 0.048 Uiso calc R 1 1
H H5'2 0.7601 0.7874 0.5231 0.048 Uiso calc R 1 1
C C6' 0.7836(3) 0.8663(2) 0.3869(3) 0.0511(8) Uani d . 1 1
H H6'1 0.7864 0.8577 0.3040 0.061 Uiso calc R 1 1
H H6'2 0.7125 0.9012 0.3930 0.061 Uiso calc R 1 1
C C7' 0.8925(2) 0.91628(18) 0.4381(2) 0.0369(6) Uani d . 1 1
H H7'1 0.9642 0.8808 0.4367 0.044 Uiso calc R 1 1
H H7'2 0.8875 0.9296 0.5195 0.044 Uiso calc R 1 1
C C8' 0.9052(3) 0.99922(19) 0.3730(3) 0.0407(6) Uani d . 1 1
H H8'1 0.9087 0.9854 0.2915 0.049 Uiso calc R 1 1
H H8'2 0.8333 1.0342 0.3750 0.049 Uiso calc R 1 1
C C9' 1.0140(3) 1.05190(18) 0.4201(3) 0.0413(7) Uani d . 1 1
H H9'1 1.0856 1.0156 0.4244 0.050 Uiso calc R 1 1
H H9'2 1.0071 1.0704 0.4992 0.050 Uiso calc R 1 1
C C10' 1.0300(2) 1.13012(18) 0.3475(3) 0.0414(7) Uani d . 1 1
H H10A 1.0274 1.1123 0.2665 0.050 Uiso calc R 1 1
H H10B 1.1096 1.1547 0.3740 0.050 Uiso calc R 1 1
C C11' 0.9365(3) 1.19878(19) 0.3527(3) 0.0424(7) Uani d . 1 1
H H11A 0.9364 1.2146 0.4341 0.051 Uiso calc R 1 1
H H11B 0.8573 1.1750 0.3225 0.051 Uiso calc R 1 1
C C12' 0.9563(2) 1.27902(18) 0.2846(2) 0.0382(6) Uani d . 1 1
H H12A 1.0346 1.3038 0.3156 0.046 Uiso calc R 1 1
H H12B 0.9574 1.2635 0.2032 0.046 Uiso calc R 1 1
C C13' 0.8604(2) 1.34523(19) 0.2901(3) 0.0396(6) Uani d . 1 1
H H13A 0.8564 1.3576 0.3719 0.048 Uiso calc R 1 1
H H13B 0.7829 1.3208 0.2556 0.048 Uiso calc R 1 1
C C14' 0.8783(2) 1.42849(18) 0.2295(2) 0.0357(6) Uani d . 1 1
H H14A 0.9517 1.4562 0.2686 0.043 Uiso calc R 1 1
H H14B 0.8894 1.4162 0.1493 0.043 Uiso calc R 1 1
C C15' 0.7755(3) 1.4889(2) 0.2281(3) 0.0464(7) Uani d . 1 1
H H15C 0.7619 1.4983 0.3082 0.056 Uiso calc R 1 1
H H15D 0.7032 1.4618 0.1857 0.056 Uiso calc R 1 1
C C16' 0.7929(3) 1.5745(2) 0.1735(3) 0.0502(8) Uani d . 1 1
H H16'A 0.8613 1.6035 0.2178 0.060 Uiso calc R 1 1
H H16'B 0.7215 1.6093 0.1733 0.060 Uiso calc R 1 1
H H16'C 0.8072 1.5660 0.0943 0.060 Uiso calc R 1 1
H H1O 0.674(3) 0.074(3) 0.554(3) 0.057(11) Uiso d . 1 1

loop_
_atom_site_aniso_label
_atom_site_aniso_U_11
_atom_site_aniso_U_22
_atom_site_aniso_U_33
_atom_site_aniso_U_12
_atom_site_aniso_U_13
_atom_site_aniso_U_23
O1 0.0667(14) 0.0380(11) 0.0214(10) -0.0177(11) 0.0045(9) -0.0005(8)
O2 0.0324(9) 0.0323(10) 0.0443(11) -0.0016(8) -0.0027(8) 0.0066(9)
O3 0.0447(11) 0.0427(11) 0.0469(12) 0.0035(10) -0.0134(9) -0.0033(10)
C1 0.0303(12) 0.0304(13) 0.0224(12) -0.0072(10) -0.0010(9) 0.0018(10)
C2 0.0325(12) 0.0337(14) 0.0284(13) -0.0080(11) -0.0006(10) 0.0063(11)
C3 0.0245(12) 0.0316(13) 0.0411(15) -0.0042(10) 0.0009(10) 0.0036(12)
C4 0.0253(12) 0.0293(13) 0.0364(14) -0.0021(10) 0.0057(10) -0.0010(11)
C5 0.0221(11) 0.0303(12) 0.0267(13) -0.0026(9) 0.0039(9) 0.0001(10)
C6 0.0312(12) 0.0323(13) 0.0261(13) -0.0021(10) 0.0054(10) -0.0045(10)
C7 0.0304(12) 0.0346(14) 0.0208(12) -0.0002(10) 0.0044(9) 0.0002(10)
C8 0.0205(10) 0.0308(12) 0.0219(12) -0.0010(9) 0.0026(8) 0.0005(10)
C9 0.0204(10) 0.0305(12) 0.0196(11) -0.0041(9) 0.0005(8) 0.0008(9)
C10 0.0224(11) 0.0291(12) 0.0242(12) -0.0053(9) 0.0031(9) 0.0001(10)
C11 0.0304(12) 0.0333(13) 0.0231(12) -0.0075(10) 0.0057(10) -0.0007(10)
C12 0.0264(11) 0.0304(13) 0.0262(12) -0.0026(10) 0.0067(9) -0.0030(10)
C13 0.0199(10) 0.0300(12) 0.0214(12) 0.0007(9) 0.0003(9) 0.0020(9)
C14 0.0224(11) 0.0310(12) 0.0223(12) 0.0010(9) 0.0047(9) 0.0019(9)
C15 0.0321(12) 0.0385(14) 0.0218(12) 0.0015(11) 0.0053(10) 0.0030(11)
C16 0.0321(12) 0.0404(14) 0.0224(12) 0.0015(11) 0.0027(10) 0.0089(11)
C17 0.0235(11) 0.0346(13) 0.0285(13) 0.0035(10) 0.0000(9) 0.0103(11)
C18 0.0240(11) 0.0299(13) 0.0271(13) 0.0036(9) 0.0059(9) 0.0046(10)
C19 0.0283(12) 0.0307(13) 0.0271(13) 0.0011(10) 0.0031(9) 0.0049(10)
C20 0.0317(13) 0.0320(13) 0.0329(14) -0.0004(10) 0.0071(10) 0.0066(11)
C21 0.0369(14) 0.0334(14) 0.0355(15) 0.0008(11) 0.0081(11) 0.0118(11)
C22 0.0320(13) 0.0382(15) 0.0341(14) 0.0056(11) 0.0024(11) 0.0119(12)
C23 0.0313(13) 0.0309(13) 0.0349(14) -0.0039(10) 0.0028(10) -0.0002(11)
C24 0.0387(15) 0.0358(15) 0.0519(18) 0.0037(12) 0.0152(13) 0.0013(13)
C25 0.0236(11) 0.0329(13) 0.0306(13) -0.0055(10) 0.0052(9) 0.0002(10)
C26 0.0235(11) 0.0376(14) 0.0256(12) -0.0009(10) -0.0006(9) 0.0008(10)
C27 0.0217(11) 0.0323(13) 0.0357(14) 0.0027(10) 0.0072(10) 0.0030(11)
C28 0.0277(13) 0.0424(16) 0.0453(16) 0.0058(12) -0.0034(11) 0.0110(13)
C29 0.0504(16) 0.0360(15) 0.0366(15) -0.0131(13) -0.0082(12) 0.0079(12)
C30 0.0389(15) 0.0412(16) 0.0398(16) -0.0052(12) 0.0074(12) 0.0088(13)
C1' 0.0362(13) 0.0364(14) 0.0313(14) 0.0044(11) 0.0018(11) -0.0012(11)
C2' 0.0428(15) 0.0351(15) 0.0373(15) 0.0054(12) 0.0005(12) 0.0027(12)
C3' 0.0579(19) 0.0502(19) 0.0373(17) -0.0116(15) 0.0007(13) -0.0043(14)
C4' 0.057(2) 0.066(2) 0.0379(17) -0.0130(17) -0.0059(14) 0.0150(16)
C5' 0.0404(15) 0.0463(17) 0.0338(15) 0.0011(12) 0.0046(11) 0.0078(13)
C6' 0.0489(17) 0.054(2) 0.0472(18) -0.0057(15) -0.0046(14) 0.0187(15)
C7' 0.0400(14) 0.0384(15) 0.0336(14) 0.0072(12) 0.0104(11) 0.0007(12)
C8' 0.0456(15) 0.0388(15) 0.0388(15) 0.0046(13) 0.0101(12) 0.0040(12)
C9' 0.0404(15) 0.0389(15) 0.0439(17) 0.0098(12) 0.0046(12) -0.0022(13)
C10' 0.0367(14) 0.0356(15) 0.0534(18) 0.0005(12) 0.0115(13) -0.0058(14)
C11' 0.0398(15) 0.0373(15) 0.0516(18) 0.0040(12) 0.0114(13) 0.0041(13)
C12' 0.0379(14) 0.0349(15) 0.0420(16) -0.0005(11) 0.0075(12) -0.0010(12)
C13' 0.0332(14) 0.0396(15) 0.0454(16) -0.0024(12) 0.0042(12) 0.0044(13)
C14' 0.0322(13) 0.0344(14) 0.0399(15) -0.0026(11) 0.0036(11) 0.0013(12)
C15' 0.0385(15) 0.0436(17) 0.0577(19) 0.0051(13) 0.0095(14) 0.0114(14)
C16' 0.0411(16) 0.0417(17) 0.068(2) 0.0077(13) 0.0100(15) 0.0155(16)

loop_
_atom_type_symbol
_atom_type_description
_atom_type_scat_dispersion_real
_atom_type_scat_dispersion_imag
_atom_type_scat_source
C C 0.0033 0.0016 'International Tables Vol C Tables 4.2.6.8 and 6.1.1.4'
H H 0.0000 0.0000 'International Tables Vol C Tables 4.2.6.8 and 6.1.1.4'
O O 0.0106 0.0060 'International Tables Vol C Tables 4.2.6.8 and 6.1.1.4'

loop_
_geom_angle_atom_site_label_1
_geom_angle_atom_site_label_2
_geom_angle_atom_site_label_3
_geom_angle
C11 O1 H1O 110(3)
C1' O2 C3 118.1(2)
C2 C1 C10 112.6(2)
C2 C1 H1A 109.1
C10 C1 H1A 109.1
C2 C1 H1B 109.1
C10 C1 H1B 109.1
H1A C1 H1B 107.8
C3 C2 C1 111.0(2)
C3 C2 H2A 109.4
C1 C2 H2A 109.4
C3 C2 H2B 109.4
C1 C2 H2B 109.4
H2A C2 H2B 108.0
O2 C3 C2 108.4(2)
O2 C3 C4 107.7(2)
C2 C3 C4 114.7(2)
O2 C3 H3 108.6
C2 C3 H3 108.6
C4 C3 H3 108.6
C3 C4 C23 111.7(2)
C3 C4 C24 106.8(2)
C23 C4 C24 107.5(2)
C3 C4 C5 107.1(2)
C23 C4 C5 114.2(2)
C24 C4 C5 109.3(2)
C6 C5 C4 113.3(2)
C6 C5 C10 110.3(2)
C4 C5 C10 118.3(2)
C6 C5 H5 104.4
C4 C5 H5 104.4
C10 C5 H5 104.4
C5 C6 C7 110.6(2)
C5 C6 H6A 109.5
C7 C6 H6A 109.5
C5 C6 H6B 109.5
C7 C6 H6B 109.5
H6A C6 H6B 108.1
C6 C7 C8 113.97(19)
C6 C7 H7A 108.8
C8 C7 H7A 108.8
C6 C7 H7B 108.8
C8 C7 H7B 108.8
H7A C7 H7B 107.7
C7 C8 C9 111.5(2)
C7 C8 C26 106.91(19)
C9 C8 C26 110.50(18)
C7 C8 C14 109.20(18)
C9 C8 C14 108.69(18)
C26 C8 C14 110.02(19)
C11 C9 C8 108.81(19)
C11 C9 C10 114.66(18)
C8 C9 C10 116.76(18)
C11 C9 H9 105.1
C8 C9 H9 105.1
C10 C9 H9 105.1
C25 C10 C1 106.87(19)
C25 C10 C5 113.51(19)
C1 C10 C5 107.37(19)
C25 C10 C9 113.08(19)
C1 C10 C9 109.20(18)
C5 C10 C9 106.63(18)
O1 C11 C12 109.2(2)
O1 C11 C9 113.1(2)
C12 C11 C9 113.08(19)
O1 C11 H11 107.0
C12 C11 H11 107.0
C9 C11 H11 107.0
C13 C12 C11 127.4(2)
C13 C12 H12 116.3
C11 C12 H12 116.3
C12 C13 C18 119.4(2)
C12 C13 C14 119.8(2)
C18 C13 C14 120.69(19)
C13 C14 C15 112.2(2)
C13 C14 C27 106.24(19)
C15 C14 C27 106.42(19)
C13 C14 C8 109.24(18)
C15 C14 C8 110.61(19)
C27 C14 C8 112.09(19)
C16 C15 C14 114.1(2)
C16 C15 H15A 108.7
C14 C15 H15A 108.7
C16 C15 H15B 108.7
C14 C15 H15B 108.7
H15A C15 H15B 107.6
C15 C16 C17 112.8(2)
C15 C16 H16A 109.0
C17 C16 H16A 109.0
C15 C16 H16B 109.0
C17 C16 H16B 109.0
H16A C16 H16B 107.8
C22 C17 C16 111.3(2)
C22 C17 C28 107.1(2)
C16 C17 C28 109.9(2)
C22 C17 C18 111.0(2)
C16 C17 C18 107.82(19)
C28 C17 C18 109.7(2)
C13 C18 C17 110.3(2)
C13 C18 C19 114.29(19)
C17 C18 C19 112.55(19)
C13 C18 H18 106.4
C17 C18 H18 106.4
C19 C18 H18 106.4
C29 C19 C20 111.1(2)
C29 C19 C18 111.5(2)
C20 C19 C18 110.7(2)
C29 C19 H19 107.8
C20 C19 H19 107.8
C18 C19 H19 107.8
C21 C20 C30 109.6(2)
C21 C20 C19 110.1(2)
C30 C20 C19 113.1(2)
C21 C20 H20 108.0
C30 C20 H20 108.0
C19 C20 H20 108.0
C22 C21 C20 111.0(2)
C22 C21 H21A 109.4
C20 C21 H21A 109.4
C22 C21 H21B 109.4
C20 C21 H21B 109.4
H21A C21 H21B 108.0
C21 C22 C17 114.3(2)
C21 C22 H22A 108.7
C17 C22 H22A 108.7
C21 C22 H22B 108.7
C17 C22 H22B 108.7
H22A C22 H22B 107.6
C4 C23 H23A 109.5
C4 C23 H23B 109.5
H23A C23 H23B 109.5
C4 C23 H23C 109.5
H23A C23 H23C 109.5
H23B C23 H23C 109.5
C4 C24 H24A 109.5
C4 C24 H24B 109.5
H24A C24 H24B 109.5
C4 C24 H24C 109.5
H24A C24 H24C 109.5
H24B C24 H24C 109.5
C10 C25 H25A 109.5
C10 C25 H25B 109.5
H25A C25 H25B 109.5
C10 C25 H25C 109.5
H25A C25 H25C 109.5
H25B C25 H25C 109.5
C8 C26 H26A 109.5
C8 C26 H26B 109.5
H26A C26 H26B 109.5
C8 C26 H26C 109.5
H26A C26 H26C 109.5
H26B C26 H26C 109.5
C14 C27 H27A 109.5
C14 C27 H27B 109.5
H27A C27 H27B 109.5
C14 C27 H27C 109.5
H27A C27 H27C 109.5
H27B C27 H27C 109.5
C17 C28 H28A 109.5
C17 C28 H28B 109.5
H28A C28 H28B 109.5
C17 C28 H28C 109.5
H28A C28 H28C 109.5
H28B C28 H28C 109.5
C19 C29 H29A 109.5
C19 C29 H29B 109.5
H29A C29 H29B 109.5
C19 C29 H29C 109.5
H29A C29 H29C 109.5
H29B C29 H29C 109.5
C20 C30 H30A 109.5
C20 C30 H30B 109.5
H30A C30 H30B 109.5
C20 C30 H30C 109.5
H30A C30 H30C 109.5
H30B C30 H30C 109.5
O3 C1' O2 123.6(3)
O3 C1' C2' 124.4(3)
O2 C1' C2' 112.0(2)
C3' C2' C1' 109.9(2)
C3' C2' H2'1 109.7
C1' C2' H2'1 109.7
C3' C2' H2'2 109.7
C1' C2' H2'2 109.7
H2'1 C2' H2'2 108.2
C2' C3' C4' 113.7(3)
C2' C3' H3'1 108.8
C4' C3' H3'1 108.8
C2' C3' H3'2 108.8
C4' C3' H3'2 108.8
H3'1 C3' H3'2 107.7
C5' C4' C3' 115.4(3)
C5' C4' H4'1 108.4
C3' C4' H4'1 108.4
C5' C4' H4'2 108.4
C3' C4' H4'2 108.4
H4'1 C4' H4'2 107.5
C4' C5' C6' 112.2(2)
C4' C5' H5'1 109.2
C6' C5' H5'1 109.2
C4' C5' H5'2 109.2
C6' C5' H5'2 109.2
H5'1 C5' H5'2 107.9
C7' C6' C5' 116.1(2)
C7' C6' H6'1 108.3
C5' C6' H6'1 108.3
C7' C6' H6'2 108.3
C5' C6' H6'2 108.3
H6'1 C6' H6'2 107.4
C6' C7' C8' 112.2(2)
C6' C7' H7'1 109.2
C8' C7' H7'1 109.2
C6' C7' H7'2 109.2
C8' C7' H7'2 109.2
H7'1 C7' H7'2 107.9
C9' C8' C7' 114.6(2)
C9' C8' H8'1 108.6
C7' C8' H8'1 108.6
C9' C8' H8'2 108.6
C7' C8' H8'2 108.6
H8'1 C8' H8'2 107.6
C8' C9' C10' 113.4(2)
C8' C9' H9'1 108.9
C10' C9' H9'1 108.9
C8' C9' H9'2 108.9
C10' C9' H9'2 108.9
H9'1 C9' H9'2 107.7
C9' C10' C11' 113.8(2)
C9' C10' H10A 108.8
C11' C10' H10A 108.8
C9' C10' H10B 108.8
C11' C10' H10B 108.8
H10A C10' H10B 107.7
C10' C11' C12' 113.7(2)
C10' C11' H11A 108.8
C12' C11' H11A 108.8
C10' C11' H11B 108.8
C12' C11' H11B 108.8
H11A C11' H11B 107.7
C13' C12' C11' 112.2(2)
C13' C12' H12A 109.2
C11' C12' H12A 109.2
C13' C12' H12B 109.2
C11' C12' H12B 109.2
H12A C12' H12B 107.9
C12' C13' C14' 114.9(2)
C12' C13' H13A 108.5
C14' C13' H13A 108.5
C12' C13' H13B 108.5
C14' C13' H13B 108.5
H13A C13' H13B 107.5
C15' C14' C13' 112.8(2)
C15' C14' H14A 109.0
C13' C14' H14A 109.0
C15' C14' H14B 109.0
C13' C14' H14B 109.0
H14A C14' H14B 107.8
C14' C15' C16' 114.3(2)
C14' C15' H15C 108.7
C16' C15' H15C 108.7
C14' C15' H15D 108.7
C16' C15' H15D 108.7
H15C C15' H15D 107.6
C15' C16' H16'A 109.5
C15' C16' H16'B 109.5
H16'A C16' H16'B 109.5
C15' C16' H16'C 109.5
H16'A C16' H16'C 109.5
H16'B C16' H16'C 109.5

loop_
_geom_bond_atom_site_label_1
_geom_bond_atom_site_label_2
_geom_bond_distance
O1 C11 1.431(3)
O1 H1O 0.79(4)
O2 C1' 1.330(3)
O2 C3 1.473(3)
O3 C1' 1.211(3)
C1 C2 1.539(3)
C1 C10 1.552(3)
C1 H1A 0.9900
C1 H1B 0.9900
C2 C3 1.507(4)
C2 H2A 0.9900
C2 H2B 0.9900
C3 C4 1.533(4)
C3 H3 1.0000
C4 C23 1.539(3)
C4 C24 1.547(4)
C4 C5 1.564(3)
C5 C6 1.524(3)
C5 C10 1.571(3)
C5 H5 1.0000
C6 C7 1.528(3)
C6 H6A 0.9900
C6 H6B 0.9900
C7 C8 1.542(3)
C7 H7A 0.9900
C7 H7B 0.9900
C8 C9 1.559(3)
C8 C26 1.562(3)
C8 C14 1.594(3)
C9 C11 1.552(3)
C9 C10 1.584(3)
C9 H9 1.0000
C10 C25 1.550(3)
C11 C12 1.507(4)
C11 H11 1.0000
C12 C13 1.333(3)
C12 H12 0.9500
C13 C18 1.530(3)
C13 C14 1.536(3)
C14 C15 1.549(3)
C14 C27 1.563(3)
C15 C16 1.537(4)
C15 H15A 0.9900
C15 H15B 0.9900
C16 C17 1.539(4)
C16 H16A 0.9900
C16 H16B 0.9900
C17 C22 1.533(4)
C17 C28 1.542(3)
C17 C18 1.546(3)
C18 C19 1.561(3)
C18 H18 1.0000
C19 C29 1.522(3)
C19 C20 1.546(4)
C19 H19 1.0000
C20 C21 1.531(4)
C20 C30 1.533(4)
C20 H20 1.0000
C21 C22 1.517(4)
C21 H21A 0.9900
C21 H21B 0.9900
C22 H22A 0.9900
C22 H22B 0.9900
C23 H23A 0.9800
C23 H23B 0.9800
C23 H23C 0.9800
C24 H24A 0.9800
C24 H24B 0.9800
C24 H24C 0.9800
C25 H25A 0.9800
C25 H25B 0.9800
C25 H25C 0.9800
C26 H26A 0.9800
C26 H26B 0.9800
C26 H26C 0.9800
C27 H27A 0.9800
C27 H27B 0.9800
C27 H27C 0.9800
C28 H28A 0.9800
C28 H28B 0.9800
C28 H28C 0.9800
C29 H29A 0.9800
C29 H29B 0.9800
C29 H29C 0.9800
C30 H30A 0.9800
C30 H30B 0.9800
C30 H30C 0.9800
C1' C2' 1.513(4)
C2' C3' 1.508(4)
C2' H2'1 0.9900
C2' H2'2 0.9900
C3' C4' 1.542(5)
C3' H3'1 0.9900
C3' H3'2 0.9900
C4' C5' 1.508(4)
C4' H4'1 0.9900
C4' H4'2 0.9900
C5' C6' 1.528(4)
C5' H5'1 0.9900
C5' H5'2 0.9900
C6' C7' 1.512(4)
C6' H6'1 0.9900
C6' H6'2 0.9900
C7' C8' 1.530(4)
C7' H7'1 0.9900
C7' H7'2 0.9900
C8' C9' 1.521(4)
C8' H8'1 0.9900
C8' H8'2 0.9900
C9' C10' 1.524(4)
C9' H9'1 0.9900
C9' H9'2 0.9900
C10' C11' 1.524(4)
C10' H10A 0.9900
C10' H10B 0.9900
C11' C12' 1.529(4)
C11' H11A 0.9900
C11' H11B 0.9900
C12' C13' 1.517(4)
C12' H12A 0.9900
C12' H12B 0.9900
C13' C14' 1.519(4)
C13' H13A 0.9900
C13' H13B 0.9900
C14' C15' 1.505(4)
C14' H14A 0.9900
C14' H14B 0.9900
C15' C16' 1.517(4)
C15' H15C 0.9900
C15' H15D 0.9900
C16' H16'A 0.9800
C16' H16'B 0.9800
C16' H16'C 0.9800

loop_
_geom_hbond_atom_site_label_D
_geom_hbond_atom_site_label_H
_geom_hbond_atom_site_label_A
_geom_hbond_site_symmetry_A
_geom_hbond_distance_DH
_geom_hbond_distance_HA
_geom_hbond_distance_DA
_geom_hbond_angle_DHA
_geom_hbond_publ_flag
O1 H1O O3 2_646 0.79(4) 2.13(4) 2.886(3) 161(3) yes

loop_
_geom_torsion_atom_site_label_1
_geom_torsion_atom_site_label_2
_geom_torsion_atom_site_label_3
_geom_torsion_atom_site_label_4
_geom_torsion
C10 C1 C2 C3 -58.1(3)
C1' O2 C3 C2 91.8(3)
C1' O2 C3 C4 -143.6(2)
C1 C2 C3 O2 179.05(19)
C1 C2 C3 C4 58.7(3)
O2 C3 C4 C23 -47.3(3)
C2 C3 C4 C23 73.5(3)
O2 C3 C4 C24 70.0(2)
C2 C3 C4 C24 -169.2(2)
O2 C3 C4 C5 -173.05(19)
C2 C3 C4 C5 -52.2(3)
C3 C4 C5 C6 -178.62(19)
C23 C4 C5 C6 57.2(3)
C24 C4 C5 C6 -63.3(3)
C3 C4 C5 C10 50.0(3)
C23 C4 C5 C10 -74.2(3)
C24 C4 C5 C10 165.3(2)
C4 C5 C6 C7 160.3(2)
C10 C5 C6 C7 -64.5(2)
C5 C6 C7 C8 56.4(3)
C6 C7 C8 C9 -45.0(3)
C6 C7 C8 C26 75.8(2)
C6 C7 C8 C14 -165.16(19)
C7 C8 C9 C11 175.71(19)
C26 C8 C9 C11 57.0(2)
C14 C8 C9 C11 -63.9(2)
C7 C8 C9 C10 44.0(2)
C26 C8 C9 C10 -74.8(2)
C14 C8 C9 C10 164.42(17)
C2 C1 C10 C25 -70.0(3)
C2 C1 C10 C5 52.1(3)
C2 C1 C10 C9 167.35(19)
C6 C5 C10 C25 -65.6(3)
C4 C5 C10 C25 67.2(3)
C6 C5 C10 C1 176.55(19)
C4 C5 C10 C1 -50.7(3)
C6 C5 C10 C9 59.6(2)
C4 C5 C10 C9 -167.66(19)
C11 C9 C10 C25 -54.3(3)
C8 C9 C10 C25 74.7(2)
C11 C9 C10 C1 64.6(2)
C8 C9 C10 C1 -166.46(19)
C11 C9 C10 C5 -179.70(19)
C8 C9 C10 C5 -50.7(2)
C8 C9 C11 O1 162.55(19)
C10 C9 C11 O1 -64.6(2)
C8 C9 C11 C12 37.8(3)
C10 C9 C11 C12 170.67(18)
O1 C11 C12 C13 -132.5(3)
C9 C11 C12 C13 -5.7(3)
C11 C12 C13 C18 177.1(2)
C11 C12 C13 C14 -0.9(4)
C12 C13 C14 C15 -147.9(2)
C18 C13 C14 C15 34.1(3)
C12 C13 C14 C27 96.2(2)
C18 C13 C14 C27 -81.7(2)
C12 C13 C14 C8 -24.9(3)
C18 C13 C14 C8 157.2(2)
C7 C8 C14 C13 178.74(18)
C9 C8 C14 C13 56.9(2)
C26 C8 C14 C13 -64.2(2)
C7 C8 C14 C15 -57.3(2)
C9 C8 C14 C15 -179.17(19)
C26 C8 C14 C15 59.7(2)
C7 C8 C14 C27 61.3(2)
C9 C8 C14 C27 -60.6(2)
C26 C8 C14 C27 178.31(19)
C13 C14 C15 C16 -36.2(3)
C27 C14 C15 C16 79.6(2)
C8 C14 C15 C16 -158.42(19)
C14 C15 C16 C17 53.3(3)
C15 C16 C17 C22 175.0(2)
C15 C16 C17 C28 56.6(3)
C15 C16 C17 C18 -63.0(3)
C12 C13 C18 C17 136.7(2)
C14 C13 C18 C17 -45.3(3)
C12 C13 C18 C19 -95.3(3)
C14 C13 C18 C19 82.7(3)
C22 C17 C18 C13 178.59(19)
C16 C17 C18 C13 56.5(2)
C28 C17 C18 C13 -63.2(3)
C22 C17 C18 C19 49.6(3)
C16 C17 C18 C19 -72.5(3)
C28 C17 C18 C19 167.8(2)
C13 C18 C19 C29 54.9(3)
C17 C18 C19 C29 -178.3(2)
C13 C18 C19 C20 179.0(2)
C17 C18 C19 C20 -54.1(3)
C29 C19 C20 C21 -178.1(2)
C18 C19 C20 C21 57.5(3)
C29 C19 C20 C30 -55.2(3)
C18 C19 C20 C30 -179.5(2)
C30 C20 C21 C22 177.1(2)
C19 C20 C21 C22 -57.9(3)
C20 C21 C22 C17 55.4(3)
C16 C17 C22 C21 69.4(3)
C28 C17 C22 C21 -170.5(2)
C18 C17 C22 C21 -50.7(3)
C3 O2 C1' O3 5.6(4)
C3 O2 C1' C2' -172.8(2)
O3 C1' C2' C3' -79.7(3)
O2 C1' C2' C3' 98.7(3)
C1' C2' C3' C4' 173.8(3)
C2' C3' C4' C5' 73.9(4)
C3' C4' C5' C6' 176.2(3)
C4' C5' C6' C7' -177.6(3)
C5' C6' C7' C8' 176.1(3)
C6' C7' C8' C9' -179.5(3)
C7' C8' C9' C10' 175.0(2)
C8' C9' C10' C11' 69.4(3)
C9' C10' C11' C12' 177.2(2)
C10' C11' C12' C13' 179.0(3)
C11' C12' C13' C14' 176.9(2)
C12' C13' C14' C15' 174.7(3)
C13' C14' C15' C16' 177.1(3)

loop_
_cod_related_entry_id
_cod_related_entry_database
_cod_related_entry_code
1 ChemSpider 9311292
